data_1514822
loop_
_publ_author_name
'Uyeda, Christopher'
'Peters, Jonas C.'

_publ_section_title
;
 Access to formally Ni(i) states in a heterobimetallic NiZn system
;
_journal_issue 1
_journal_name_full 'Chemical Science'
_journal_page_first 157
_journal_paper_doi 10.1039/c2sc21231e
_journal_volume 4
_journal_year 2013
_chemical_formula_sum 'C19 H37 Cl N8 Ni O8 Zn'
_chemical_formula_weight 665.10
_chemical_name_common '[(NO2)Ni(Medoen)Zn(Me3TACN)]ClO4'
_chemical_name_systematic
;
?
;
_space_group_IT_number 1
_symmetry_cell_setting triclinic
_symmetry_space_group_name_Hall 'P 1'
_symmetry_space_group_name_H-M 'P 1'
_atom_sites_solution_hydrogens geom
_atom_sites_solution_primary direct
_atom_sites_solution_secondary difmap
_audit_creation_method SHELXL-97
_cell_angle_alpha 98.7540(10)
_cell_angle_beta 96.0040(10)
_cell_angle_gamma 90.074(2)
_cell_formula_units_Z 2
_cell_length_a 8.5274(4)
_cell_length_b 12.4106(5)
_cell_length_c 13.0776(5)
_cell_measurement_reflns_used 9991
_cell_measurement_temperature 100(2)
_cell_measurement_theta_max 29.60
_cell_measurement_theta_min 2.40
_cell_volume 1360.17(10)
_computing_cell_refinement 'SAINT-Plus v7.66A (Bruker-AXS, 2009)'
_computing_data_collection 'APEX2 v2010.7-0 (Bruker-AXS, 2010)'
_computing_data_reduction 'SAINT-Plus v7.66A (Bruker-AXS, 2009)'
_computing_molecular_graphics 'Bruker SHELXTL'
_computing_publication_material 'Bruker SHELXTL'
_computing_structure_refinement 'SHELXL-97 (Sheldrick, 2008)'
_computing_structure_solution 'SHELXS-97 (Sheldrick, 2008)'
_diffrn_ambient_temperature 100(2)
_diffrn_detector_area_resol_mean 8.3
_diffrn_measured_fraction_theta_full 1.000
_diffrn_measured_fraction_theta_max 0.975
_diffrn_measurement_device_type 'Bruker KAPPA APEX II'
_diffrn_measurement_method '\w and \f scans'
_diffrn_radiation_monochromator graphite
_diffrn_radiation_source 'fine-focus sealed tube'
_diffrn_radiation_type MoK\a
_diffrn_radiation_wavelength 0.71073
_diffrn_reflns_av_R_equivalents 0.0380
_diffrn_reflns_av_sigmaI/netI 0.0608
_diffrn_reflns_limit_h_max 13
_diffrn_reflns_limit_h_min -12
_diffrn_reflns_limit_k_max 19
_diffrn_reflns_limit_k_min -19
_diffrn_reflns_limit_l_max 20
_diffrn_reflns_limit_l_min -20
_diffrn_reflns_number 42058
_diffrn_reflns_theta_full 25.00
_diffrn_reflns_theta_max 33.19
_diffrn_reflns_theta_min 1.58
_exptl_absorpt_coefficient_mu 1.730
_exptl_absorpt_correction_T_max 0.7937
_exptl_absorpt_correction_T_min 0.5165
_exptl_absorpt_correction_type multi-scan
_exptl_absorpt_process_details 'SADABS v2008/1 (Bruker-AXS, 2008)'
_exptl_crystal_colour black
_exptl_crystal_density_diffrn 1.624
_exptl_crystal_density_meas ?
_exptl_crystal_density_method 'not measured'
_exptl_crystal_description blade
_exptl_crystal_F_000 692
_exptl_crystal_size_max 0.44
_exptl_crystal_size_mid 0.22
_exptl_crystal_size_min 0.14
_refine_diff_density_max 1.119
_refine_diff_density_min -0.514
_refine_diff_density_rms 0.112
_refine_ls_abs_structure_details 'Flack H D (1983), Acta Cryst. A39, 876-881'
_refine_ls_abs_structure_Flack 0.467(9)
_refine_ls_extinction_method none
_refine_ls_goodness_of_fit_ref 1.063
_refine_ls_hydrogen_treatment constr
_refine_ls_matrix_type full
_refine_ls_number_parameters 699
_refine_ls_number_reflns 19253
_refine_ls_number_restraints 3
_refine_ls_restrained_S_all 1.063
_refine_ls_R_factor_all 0.0687
_refine_ls_R_factor_gt 0.0493
_refine_ls_shift/su_max 0.002
_refine_ls_shift/su_mean 0.000
_refine_ls_structure_factor_coef Fsqd
_refine_ls_weighting_details 'calc w=1/[\s^2^(Fo^2^)+(0.0506P)^2^+0.7167P] where P=(Fo^2^+2Fc^2^)/3'
_refine_ls_weighting_scheme calc
_refine_ls_wR_factor_gt 0.1084
_refine_ls_wR_factor_ref 0.1169
_reflns_number_gt 15193
_reflns_number_total 19253
_reflns_threshold_expression >2sigma(I)
_cod_data_source_file c2sc21231e.txt
_cod_data_source_block complex8
_cod_depositor_comments
;
The following automatic conversions were performed:

'_symmetry_cell_setting' value 'Triclinic' changed to 'triclinic'
according to
/usr/data/users/saulius/automatic-downloads/retrospective/RSC/lib/dictionaries/cif_core.dic
dictionary named 'cif_core.dic' version 2.4.2 from 2011-04-26.

Automatic conversion script
Id: cif_fix_values 2281 2013-09-26 08:29:07Z andrius 

The following automatic conversions were performed:

'_exptl_crystal_density_meas' value 'not measured' was changed to '?'
- the value is perceived as not measured.

Automatic conversion script
Id: cif_fix_values 3008 2015-01-20 13:52:24Z robertas 
;
_cod_original_sg_symbol_H-M P1
_cod_database_code 1514822

loop_
_symmetry_equiv_pos_as_xyz
'x, y, z'

loop_
_atom_site_label
_atom_site_type_symbol
_atom_site_fract_x
_atom_site_fract_y
_atom_site_fract_z
_atom_site_U_iso_or_equiv
_atom_site_adp_type
_atom_site_occupancy
_atom_site_symmetry_multiplicity
_atom_site_calc_flag
_atom_site_refinement_flags
Zn01 Zn 0.79746(4) 0.78472(3) 0.05716(3) 0.01801(10) Uani 1 1 d .
Zn1 Zn 0.43325(4) 0.28093(3) 0.68779(3) 0.01755(10) Uani 1 1 d .
Ni03 Ni 0.59867(5) 0.83214(3) 0.27360(3) 0.01786(11) Uani 1 1 d .
Ni1 Ni 0.63463(5) 0.25404(3) 0.47035(3) 0.01733(10) Uani 1 1 d .
Cl1 Cl 0.16490(13) 0.79139(8) 0.65143(9) 0.0276(2) Uani 1 1 d .
Cl06 Cl 0.07463(15) 0.27092(11) 0.09688(10) 0.0377(3) Uani 1 1 d .
O6 O 0.8895(3) 0.7498(2) 0.2029(2) 0.0208(6) Uani 1 1 d .
N1 N 0.4414(4) 0.3269(2) 0.4764(3) 0.0173(6) Uani 1 1 d .
O2 O 0.5226(4) 0.1338(2) 0.6201(2) 0.0201(6) Uani 1 1 d .
O7 O 0.5737(4) 0.7051(2) 0.0580(2) 0.0275(7) Uani 1 1 d .
N7 N 0.5016(4) 0.2373(3) 0.8425(3) 0.0247(7) Uani 1 1 d .
N15 N 0.8872(4) 0.6337(3) -0.0229(3) 0.0253(7) Uani 1 1 d .
N5 N 0.2124(4) 0.2035(3) 0.7100(3) 0.0230(7) Uani 1 1 d .
C20 C 0.5302(5) 1.0245(3) 0.2033(3) 0.0197(7) Uani 1 1 d .
O4 O 0.8315(4) 0.4328(2) 0.6159(3) 0.0341(7) Uani 1 1 d .
O9 O 0.1690(6) 0.8800(3) 0.7365(3) 0.0609(11) Uani 1 1 d .
O5 O 0.7256(4) 0.9380(2) 0.1196(2) 0.0222(6) Uani 1 1 d .
C21 C 0.4277(5) 1.0154(3) 0.2837(3) 0.0220(8) Uani 1 1 d .
N10 N 0.4439(4) 0.9239(3) 0.3219(3) 0.0219(7) Uani 1 1 d .
C30 C 0.9666(6) 0.9245(3) -0.0521(4) 0.0302(10) Uani 1 1 d .
H30A H 1.0592 0.9495 -0.0824 0.036 Uiso 1 1 calc R
H30B H 0.9176 0.9896 -0.0155 0.036 Uiso 1 1 calc R
N3 N 0.6166(4) 0.1381(2) 0.5468(2) 0.0166(6) Uani 1 1 d .
N9 N 0.6267(4) 0.9416(2) 0.1898(3) 0.0182(6) Uani 1 1 d .
C15 C 0.4011(5) 0.1360(3) 0.8391(3) 0.0265(7) Uani 1 1 d .
H15A H 0.4413 0.0759 0.7905 0.032 Uiso 1 1 calc R
H15B H 0.4105 0.1140 0.9091 0.032 Uiso 1 1 calc R
C19 C 0.6692(6) 0.2108(4) 0.8587(4) 0.0308(10) Uani 1 1 d .
H19A H 0.7336 0.2770 0.8621 0.046 Uiso 1 1 calc R
H19B H 0.6959 0.1566 0.8008 0.046 Uiso 1 1 calc R
H19C H 0.6901 0.1813 0.9240 0.046 Uiso 1 1 calc R
C33 C 0.8288(6) 0.6249(4) -0.1361(4) 0.0300(9) Uani 1 1 d .
H33A H 0.9159 0.6454 -0.1741 0.036 Uiso 1 1 calc R
H33B H 0.7990 0.5480 -0.1633 0.036 Uiso 1 1 calc R
N12 N 0.5732(4) 0.7612(3) 0.3846(3) 0.0230(7) Uani 1 1 d .
C14 C 0.4555(5) 0.3271(3) 0.9227(3) 0.0281(8) Uani 1 1 d .
H14A H 0.5386 0.3381 0.9823 0.034 Uiso 1 1 calc R
H14B H 0.3564 0.3062 0.9486 0.034 Uiso 1 1 calc R
O11 O 0.3202(5) 0.7459(4) 0.6497(3) 0.0514(10) Uani 1 1 d .
O12 O 0.0589(4) 0.7089(3) 0.6693(3) 0.0434(8) Uani 1 1 d .
N8 N 0.7200(4) 0.3680(2) 0.6120(3) 0.0214(7) Uani 1 1 d .
N16 N 0.5010(4) 0.7181(3) 0.1406(3) 0.0218(7) Uani 1 1 d .
N13 N 1.0196(5) 0.8518(3) 0.0238(3) 0.0258(8) Uani 1 1 d .
C12 C 0.1623(5) 0.3895(3) 0.7920(3) 0.0295(8) Uani 1 1 d .
H12A H 0.1588 0.3716 0.8630 0.035 Uiso 1 1 calc R
H12B H 0.0936 0.4527 0.7848 0.035 Uiso 1 1 calc R
C11 C 0.1000(5) 0.2936(3) 0.7138(3) 0.0294(8) Uani 1 1 d .
H11A H -0.0018 0.2684 0.7327 0.035 Uiso 1 1 calc R
H11B H 0.0809 0.3161 0.6442 0.035 Uiso 1 1 calc R
C38 C 0.8343(6) 0.5363(3) 0.0191(4) 0.0360(10) Uani 1 1 d .
H38A H 0.8813 0.4708 -0.0163 0.054 Uiso 1 1 calc R
H38B H 0.7191 0.5295 0.0072 0.054 Uiso 1 1 calc R
H38C H 0.8678 0.5445 0.0939 0.054 Uiso 1 1 calc R
O10 O 0.1192(5) 0.8266(3) 0.5536(3) 0.0493(10) Uani 1 1 d .
N2 N 0.6546(5) 0.3324(3) 0.3631(3) 0.0233(7) Uani 1 1 d .
N4 N 0.7950(4) 0.1702(3) 0.4173(3) 0.0208(7) Uani 1 1 d .
O1 O 0.3390(4) 0.3210(2) 0.5452(2) 0.0220(6) Uani 1 1 d .
C1 C 0.4116(5) 0.3921(3) 0.4062(3) 0.0227(8) Uani 1 1 d .
C2 C 0.5349(5) 0.3924(3) 0.3379(3) 0.0221(8) Uani 1 1 d .
C3 C 0.7198(5) 0.0591(3) 0.5296(3) 0.0186(7) Uani 1 1 d .
C4 C 0.8182(5) 0.0781(3) 0.4494(3) 0.0189(7) Uani 1 1 d .
C5 C 0.2677(5) 0.4617(4) 0.4026(4) 0.0317(10) Uani 1 1 d .
H5A H 0.1844 0.4288 0.4346 0.048 Uiso 1 1 calc R
H5B H 0.2306 0.4670 0.3300 0.048 Uiso 1 1 calc R
H5C H 0.2941 0.5348 0.4407 0.048 Uiso 1 1 calc R
C6 C 0.5197(7) 0.4552(4) 0.2481(4) 0.0374(11) Uani 1 1 d .
H6A H 0.6156 0.4470 0.2126 0.056 Uiso 1 1 calc R
H6B H 0.5049 0.5325 0.2738 0.056 Uiso 1 1 calc R
H6C H 0.4287 0.4272 0.1992 0.056 Uiso 1 1 calc R
C7 C 0.7342(6) -0.0325(3) 0.5924(3) 0.0262(8) Uani 1 1 d .
H7A H 0.7180 -0.0049 0.6647 0.039 Uiso 1 1 calc R
H7B H 0.8395 -0.0636 0.5899 0.039 Uiso 1 1 calc R
H7C H 0.6544 -0.0890 0.5636 0.039 Uiso 1 1 calc R
C9 C 0.8034(6) 0.3199(4) 0.3168(4) 0.0291(9) Uani 1 1 d .
H9A H 0.8801 0.3770 0.3523 0.035 Uiso 1 1 calc R
H9B H 0.7862 0.3275 0.2422 0.035 Uiso 1 1 calc R
C10 C 0.8675(6) 0.2061(3) 0.3291(4) 0.0288(9) Uani 1 1 d .
H10A H 0.8392 0.1542 0.2644 0.035 Uiso 1 1 calc R
H10B H 0.9839 0.2094 0.3438 0.035 Uiso 1 1 calc R
O3 O 0.6488(4) 0.3722(2) 0.6927(2) 0.0247(6) Uani 1 1 d .
C8 C 0.9322(5) -0.0040(3) 0.4046(3) 0.0235(8) Uani 1 1 d .
H8A H 0.8912 -0.0350 0.3334 0.035 Uiso 1 1 calc R
H8B H 0.9453 -0.0624 0.4474 0.035 Uiso 1 1 calc R
H8C H 1.0344 0.0319 0.4039 0.035 Uiso 1 1 calc R
N6 N 0.3292(5) 0.4201(3) 0.7784(3) 0.0263(7) Uani 1 1 d .
C13 C 0.4317(6) 0.4343(3) 0.8781(3) 0.0302(10) Uani 1 1 d .
H13A H 0.3842 0.4883 0.9292 0.036 Uiso 1 1 calc R
H13B H 0.5357 0.4637 0.8673 0.036 Uiso 1 1 calc R
C16 C 0.2334(6) 0.1525(3) 0.8058(3) 0.0299(10) Uani 1 1 d .
H16A H 0.1863 0.1995 0.8623 0.036 Uiso 1 1 calc R
H16B H 0.1767 0.0812 0.7930 0.036 Uiso 1 1 calc R
C17 C 0.1594(5) 0.1184(4) 0.6186(3) 0.0307(9) Uani 1 1 d .
H17A H 0.2376 0.0606 0.6124 0.046 Uiso 1 1 calc R
H17B H 0.1485 0.1517 0.5550 0.046 Uiso 1 1 calc R
H17C H 0.0576 0.0872 0.6287 0.046 Uiso 1 1 calc R
C18 C 0.3326(6) 0.5186(3) 0.7284(4) 0.0364(10) Uani 1 1 d .
H18A H 0.3005 0.5816 0.7760 0.055 Uiso 1 1 calc R
H18B H 0.2598 0.5086 0.6644 0.055 Uiso 1 1 calc R
H18C H 0.4398 0.5313 0.7115 0.055 Uiso 1 1 calc R
N11 N 0.7913(4) 0.7540(2) 0.2733(3) 0.0173(6) Uani 1 1 d .
C22 C 0.8176(5) 0.6951(3) 0.3483(3) 0.0212(8) Uani 1 1 d .
C23 C 0.6859(5) 0.7026(3) 0.4158(3) 0.0233(8) Uani 1 1 d .
C24 C 0.5281(6) 1.1165(3) 0.1405(4) 0.0307(10) Uani 1 1 d .
H24A H 0.6328 1.1254 0.1180 0.046 Uiso 1 1 calc R
H24B H 0.4997 1.1841 0.1832 0.046 Uiso 1 1 calc R
H24C H 0.4504 1.0999 0.0793 0.046 Uiso 1 1 calc R
C25 C 0.3128(5) 1.1025(3) 0.3169(3) 0.0290(9) Uani 1 1 d .
H25A H 0.2097 1.0854 0.2770 0.043 Uiso 1 1 calc R
H25B H 0.3514 1.1732 0.3041 0.043 Uiso 1 1 calc R
H25C H 0.3026 1.1057 0.3912 0.043 Uiso 1 1 calc R
C26 C 0.9597(6) 0.6278(3) 0.3596(4) 0.0311(10) Uani 1 1 d .
H26A H 0.9535 0.5662 0.3026 0.047 Uiso 1 1 calc R
H26B H 0.9656 0.6002 0.4262 0.047 Uiso 1 1 calc R
H26C H 1.0539 0.6722 0.3574 0.047 Uiso 1 1 calc R
C27 C 0.6909(6) 0.6431(4) 0.5084(4) 0.0326(10) Uani 1 1 d .
H27A H 0.5896 0.6505 0.5377 0.049 Uiso 1 1 calc R
H27B H 0.7753 0.6744 0.5613 0.049 Uiso 1 1 calc R
H27C H 0.7110 0.5658 0.4865 0.049 Uiso 1 1 calc R
C28 C 0.3670(5) 0.8947(4) 0.4085(3) 0.0273(8) Uani 1 1 d .
H28A H 0.2510 0.8963 0.3926 0.033 Uiso 1 1 calc R
H28B H 0.3977 0.9476 0.4722 0.033 Uiso 1 1 calc R
C29 C 0.4170(6) 0.7818(4) 0.4254(4) 0.0323(10) Uani 1 1 d .
H29A H 0.4257 0.7761 0.5005 0.039 Uiso 1 1 calc R
H29B H 0.3380 0.7271 0.3883 0.039 Uiso 1 1 calc R
O8 O 0.3832(4) 0.6596(3) 0.1370(3) 0.0381(8) Uani 1 1 d .
N14 N 0.7201(5) 0.8101(3) -0.1020(3) 0.0248(7) Uani 1 1 d .
C31 C 0.8459(5) 0.8672(3) -0.1411(3) 0.0303(8) Uani 1 1 d .
H31A H 0.7987 0.9224 -0.1818 0.036 Uiso 1 1 calc R
H31B H 0.9018 0.8144 -0.1885 0.036 Uiso 1 1 calc R
C32 C 0.6924(5) 0.6939(3) -0.1576(3) 0.0295(8) Uani 1 1 d .
H32A H 0.5975 0.6628 -0.1347 0.035 Uiso 1 1 calc R
H32B H 0.6729 0.6944 -0.2335 0.035 Uiso 1 1 calc R
C34 C 1.0575(4) 0.6495(3) 0.0010(3) 0.0289(8) Uani 1 1 d .
H34A H 1.1120 0.5891 -0.0388 0.035 Uiso 1 1 calc R
H34B H 1.0869 0.6479 0.0760 0.035 Uiso 1 1 calc R
C35 C 1.1105(5) 0.7568(4) -0.0261(3) 0.0304(8) Uani 1 1 d .
H35A H 1.0960 0.7537 -0.1026 0.036 Uiso 1 1 calc R
H35B H 1.2243 0.7686 -0.0028 0.036 Uiso 1 1 calc R
C36 C 1.1063(5) 0.9121(4) 0.1148(3) 0.0354(10) Uani 1 1 d .
H36A H 1.1992 0.9470 0.0948 0.053 Uiso 1 1 calc R
H36B H 1.1399 0.8623 0.1640 0.053 Uiso 1 1 calc R
H36C H 1.0388 0.9680 0.1477 0.053 Uiso 1 1 calc R
C37 C 0.5687(6) 0.8668(4) -0.1110(4) 0.0292(10) Uani 1 1 d .
H37A H 0.5810 0.9406 -0.0716 0.044 Uiso 1 1 calc R
H37B H 0.4884 0.8264 -0.0830 0.044 Uiso 1 1 calc R
H37C H 0.5358 0.8710 -0.1843 0.044 Uiso 1 1 calc R
O13 O 0.1216(10) 0.3479(6) 0.0403(6) 0.154(4) Uani 1 1 d .
O14 O 0.1256(6) 0.2978(5) 0.2031(4) 0.0740(14) Uani 1 1 d .
O15 O 0.1579(7) 0.1719(4) 0.0596(4) 0.0816(14) Uani 1 1 d .
O16 O -0.0872(6) 0.2558(9) 0.0864(4) 0.151(4) Uani 1 1 d .

loop_
_atom_site_aniso_label
_atom_site_aniso_U_11
_atom_site_aniso_U_22
_atom_site_aniso_U_33
_atom_site_aniso_U_23
_atom_site_aniso_U_13
_atom_site_aniso_U_12
Zn01 0.0174(2) 0.0225(2) 0.0146(2) 0.00290(16) 0.00372(17) 0.00321(16)
Zn1 0.0176(2) 0.02090(19) 0.0147(2) 0.00364(15) 0.00283(17) 0.00435(16)
Ni03 0.0164(2) 0.0232(2) 0.0166(2) 0.00902(18) 0.00561(19) 0.00624(17)
Ni1 0.0163(2) 0.0199(2) 0.0181(3) 0.00819(17) 0.00445(19) 0.00578(17)
Cl1 0.0329(6) 0.0289(5) 0.0242(5) 0.0084(4) 0.0112(4) 0.0025(4)
Cl06 0.0325(7) 0.0579(7) 0.0286(6) 0.0205(5) 0.0107(5) 0.0088(5)
O6 0.0150(15) 0.0317(14) 0.0153(14) 0.0024(11) 0.0012(11) 0.0067(11)
N1 0.0184(17) 0.0164(13) 0.0181(16) 0.0052(11) 0.0023(13) 0.0030(11)
O2 0.0255(15) 0.0186(11) 0.0185(14) 0.0057(10) 0.0095(11) 0.0035(10)
O7 0.0296(18) 0.0280(14) 0.0240(16) 0.0051(12) -0.0031(13) -0.0050(12)
N7 0.0241(17) 0.0330(17) 0.0173(16) 0.0042(13) 0.0032(13) 0.0109(13)
N15 0.0200(16) 0.0319(17) 0.0222(17) -0.0002(13) 0.0006(13) 0.0071(13)
N5 0.0185(17) 0.0283(16) 0.0250(18) 0.0077(13) 0.0102(13) 0.0035(12)
C20 0.0242(19) 0.0178(15) 0.0156(17) 0.0000(12) -0.0007(14) 0.0046(13)
O4 0.0319(18) 0.0308(15) 0.0405(19) 0.0150(13) -0.0065(14) -0.0098(12)
O9 0.100(3) 0.0407(19) 0.044(2) -0.0062(16) 0.034(2) -0.016(2)
O5 0.0283(16) 0.0208(12) 0.0195(14) 0.0053(10) 0.0094(12) 0.0032(11)
C21 0.0170(18) 0.0229(16) 0.0241(19) -0.0002(14) -0.0010(14) 0.0071(13)
N10 0.0167(16) 0.0308(16) 0.0184(16) 0.0020(13) 0.0050(12) 0.0042(12)
C30 0.045(3) 0.0246(18) 0.021(2) 0.0033(15) 0.0049(18) -0.0066(17)
N3 0.0194(16) 0.0174(13) 0.0131(14) 0.0025(11) 0.0024(12) 0.0019(11)
N9 0.0198(16) 0.0212(14) 0.0145(15) 0.0047(11) 0.0022(12) 0.0045(12)
C15 0.039(2) 0.0228(16) 0.0196(16) 0.0086(13) 0.0045(14) 0.0036(14)
C19 0.025(2) 0.041(2) 0.028(2) 0.0111(18) -0.0009(19) 0.0041(18)
C33 0.034(2) 0.031(2) 0.022(2) -0.0010(16) -0.0018(17) -0.0075(17)
N12 0.0182(17) 0.0308(16) 0.0224(17) 0.0086(13) 0.0064(13) 0.0025(12)
C14 0.038(2) 0.0270(17) 0.0174(16) 0.0006(13) -0.0020(14) -0.0005(15)
O11 0.0339(19) 0.082(3) 0.048(2) 0.036(2) 0.0111(16) 0.0139(18)
O12 0.0418(19) 0.0393(17) 0.052(2) 0.0097(15) 0.0138(16) -0.0126(14)
N8 0.0185(16) 0.0200(14) 0.0265(18) 0.0096(12) -0.0025(13) 0.0034(11)
N16 0.0166(16) 0.0232(14) 0.0277(18) 0.0129(13) -0.0008(13) 0.0002(11)
N13 0.0248(19) 0.0350(18) 0.0195(17) 0.0094(13) 0.0045(14) -0.0018(14)
C12 0.0272(19) 0.033(2) 0.030(2) 0.0038(16) 0.0103(15) 0.0109(15)
C11 0.0213(18) 0.034(2) 0.034(2) 0.0075(16) 0.0051(15) 0.0023(15)
C38 0.044(3) 0.0251(18) 0.037(2) 0.0069(16) -0.005(2) 0.0068(17)
O10 0.050(2) 0.072(2) 0.0368(19) 0.0345(18) 0.0157(16) 0.0278(19)
N2 0.0268(19) 0.0266(15) 0.0201(17) 0.0135(13) 0.0051(14) 0.0004(13)
N4 0.0174(16) 0.0282(15) 0.0183(16) 0.0061(12) 0.0054(12) 0.0075(12)
O1 0.0193(15) 0.0276(13) 0.0227(15) 0.0107(11) 0.0092(12) 0.0077(11)
C1 0.022(2) 0.0197(16) 0.026(2) 0.0076(14) -0.0017(16) 0.0030(14)
C2 0.0234(19) 0.0227(16) 0.0204(18) 0.0091(14) -0.0042(14) 0.0002(14)
C3 0.0206(18) 0.0177(15) 0.0163(17) 0.0014(12) -0.0018(13) 0.0060(12)
C4 0.0153(17) 0.0214(16) 0.0178(17) -0.0026(13) 0.0000(13) 0.0025(12)
C5 0.021(2) 0.031(2) 0.045(3) 0.0186(19) -0.0041(18) 0.0075(15)
C6 0.048(3) 0.035(2) 0.034(2) 0.0208(19) 0.002(2) 0.0041(19)
C7 0.035(2) 0.0206(16) 0.0232(19) 0.0041(14) 0.0024(16) 0.0089(15)
C9 0.028(2) 0.033(2) 0.032(2) 0.0149(17) 0.0116(17) 0.0022(16)
C10 0.029(2) 0.035(2) 0.026(2) 0.0108(16) 0.0142(17) 0.0028(16)
O3 0.0241(16) 0.0280(14) 0.0219(15) 0.0036(11) 0.0020(12) 0.0004(11)
C8 0.0181(17) 0.0190(16) 0.032(2) -0.0002(14) 0.0014(14) 0.0058(13)
N6 0.033(2) 0.0232(15) 0.0212(17) -0.0016(12) 0.0009(14) 0.0076(13)
C13 0.043(3) 0.0286(19) 0.0171(19) -0.0012(15) 0.0003(17) -0.0100(17)
C16 0.049(3) 0.0262(18) 0.0156(18) 0.0053(14) 0.0055(17) -0.0043(17)
C17 0.028(2) 0.041(2) 0.0226(19) 0.0024(16) 0.0012(15) -0.0120(17)
C18 0.058(3) 0.0207(17) 0.031(2) 0.0044(15) 0.002(2) 0.0102(18)
N11 0.0154(16) 0.0203(14) 0.0159(16) 0.0027(11) 0.0001(12) 0.0021(11)
C22 0.020(2) 0.0230(17) 0.0205(18) 0.0093(14) -0.0052(14) 0.0001(14)
C23 0.030(2) 0.0213(16) 0.0205(18) 0.0088(14) 0.0041(15) -0.0023(14)
C24 0.047(3) 0.0212(17) 0.024(2) 0.0091(15) -0.0041(18) 0.0068(17)
C25 0.028(2) 0.0250(18) 0.031(2) -0.0051(15) 0.0033(16) 0.0084(15)
C26 0.031(2) 0.0249(18) 0.037(2) 0.0107(16) -0.0034(18) 0.0098(16)
C27 0.036(2) 0.040(2) 0.026(2) 0.0215(18) -0.0017(17) -0.0013(18)
C28 0.0180(19) 0.044(2) 0.0223(19) 0.0081(16) 0.0087(14) 0.0032(16)
C29 0.023(2) 0.045(2) 0.034(2) 0.0128(19) 0.0153(17) 0.0008(17)
O8 0.0261(17) 0.0447(18) 0.048(2) 0.0245(15) -0.0034(14) -0.0117(13)
N14 0.0274(18) 0.0313(17) 0.0161(16) 0.0066(13) 0.0000(13) 0.0053(13)
C31 0.035(2) 0.037(2) 0.0206(17) 0.0101(15) 0.0035(15) -0.0009(16)
C32 0.034(2) 0.035(2) 0.0185(17) 0.0020(14) -0.0014(14) 0.0003(16)
C34 0.0228(18) 0.0317(19) 0.030(2) -0.0031(15) 0.0031(15) 0.0083(14)
C35 0.0189(18) 0.042(2) 0.030(2) 0.0052(17) 0.0059(15) 0.0078(16)
C36 0.033(2) 0.050(3) 0.024(2) 0.0070(18) -0.0007(17) -0.018(2)
C37 0.029(3) 0.036(2) 0.024(2) 0.0115(17) -0.0022(19) 0.0083(17)
O13 0.227(8) 0.139(5) 0.159(6) 0.129(5) 0.160(6) 0.127(6)
O14 0.052(3) 0.119(4) 0.049(2) 0.005(3) 0.006(2) -0.014(3)
O15 0.114(4) 0.057(3) 0.071(3) -0.003(2) 0.013(3) 0.008(3)
O16 0.037(3) 0.370(12) 0.032(2) -0.010(4) 0.0043(19) -0.016(5)

loop_
_atom_type_symbol
_atom_type_description
_atom_type_scat_dispersion_real
_atom_type_scat_dispersion_imag
_atom_type_scat_source
C C 0.0033 0.0016 'International Tables Vol C Tables 4.2.6.8 and 6.1.1.4'
H H 0.0000 0.0000 'International Tables Vol C Tables 4.2.6.8 and 6.1.1.4'
N N 0.0061 0.0033 'International Tables Vol C Tables 4.2.6.8 and 6.1.1.4'
O O 0.0106 0.0060 'International Tables Vol C Tables 4.2.6.8 and 6.1.1.4'
Cl Cl 0.1484 0.1585 'International Tables Vol C Tables 4.2.6.8 and 6.1.1.4'
Ni Ni 0.3393 1.1124 'International Tables Vol C Tables 4.2.6.8 and 6.1.1.4'
Zn Zn 0.2839 1.4301 'International Tables Vol C Tables 4.2.6.8 and 6.1.1.4'

loop_
_geom_angle_atom_site_label_1
_geom_angle_atom_site_label_2
_geom_angle_atom_site_label_3
_geom_angle
O5 Zn01 O6 92.57(12)
O5 Zn01 O7 95.35(12)
O6 Zn01 O7 94.90(12)
O5 Zn01 N13 91.31(13)
O6 Zn01 N13 93.99(13)
O7 Zn01 N13 168.64(14)
O5 Zn01 N15 172.65(12)
O6 Zn01 N15 92.16(12)
O7 Zn01 N15 89.84(13)
N13 Zn01 N15 82.76(14)
O5 Zn01 N14 92.62(13)
O6 Zn01 N14 174.01(13)
O7 Zn01 N14 87.60(13)
N13 Zn01 N14 82.91(14)
N15 Zn01 N14 82.38(13)
O1 Zn1 O2 93.29(12)
O1 Zn1 O3 94.53(12)
O2 Zn1 O3 94.93(12)
O1 Zn1 N5 91.81(13)
O2 Zn1 N5 92.38(12)
O3 Zn1 N5 170.03(13)
O1 Zn1 N6 93.88(13)
O2 Zn1 N6 170.61(12)
O3 Zn1 N6 90.54(13)
N5 Zn1 N6 81.35(14)
O1 Zn1 N7 172.75(14)
O2 Zn1 N7 89.69(12)
O3 Zn1 N7 91.80(13)
N5 Zn1 N7 81.46(14)
N6 Zn1 N7 82.50(13)
N12 Ni03 N10 85.79(15)
N12 Ni03 N9 163.20(16)
N10 Ni03 N9 82.92(15)
N12 Ni03 N11 82.54(15)
N10 Ni03 N11 159.45(15)
N9 Ni03 N11 104.26(14)
N12 Ni03 N16 103.59(14)
N10 Ni03 N16 109.99(15)
N9 Ni03 N16 91.97(13)
N11 Ni03 N16 89.23(14)
N2 Ni1 N4 85.20(15)
N2 Ni1 N1 82.92(15)
N4 Ni1 N1 160.19(16)
N2 Ni1 N3 162.49(15)
N4 Ni1 N3 82.61(14)
N1 Ni1 N3 104.98(14)
N2 Ni1 N8 104.20(14)
N4 Ni1 N8 112.04(15)
N1 Ni1 N8 86.30(14)
N3 Ni1 N8 92.03(13)
O12 Cl1 O10 110.7(2)
O12 Cl1 O9 108.7(2)
O10 Cl1 O9 111.8(2)
O12 Cl1 O11 108.2(2)
O10 Cl1 O11 108.9(2)
O9 Cl1 O11 108.4(3)
O13 Cl06 O16 112.5(5)
O13 Cl06 O14 112.1(5)
O16 Cl06 O14 108.0(3)
O13 Cl06 O15 105.0(3)
O16 Cl06 O15 112.8(5)
O14 Cl06 O15 106.3(3)
N11 O6 Zn01 116.3(2)
C1 N1 O1 118.8(3)
C1 N1 Ni1 114.8(3)
O1 N1 Ni1 126.4(2)
N3 O2 Zn1 117.2(2)
N16 O7 Zn01 120.6(3)
C19 N7 C14 112.5(4)
C19 N7 C15 109.9(3)
C14 N7 C15 111.0(3)
C19 N7 Zn1 112.7(3)
C14 N7 Zn1 108.7(2)
C15 N7 Zn1 101.4(2)
C34 N15 C38 110.0(3)
C34 N15 C33 114.8(3)
C38 N15 C33 109.9(3)
C34 N15 Zn01 102.2(2)
C38 N15 Zn01 112.0(3)
C33 N15 Zn01 107.7(3)
C11 N5 C16 114.4(3)
C11 N5 C17 108.9(3)
C16 N5 C17 109.5(3)
C11 N5 Zn1 103.4(2)
C16 N5 Zn1 109.7(3)
C17 N5 Zn1 110.9(2)
N9 C20 C21 112.6(3)
N9 C20 C24 122.7(4)
C21 C20 C24 124.8(4)
N9 O5 Zn01 116.6(2)
N10 C21 C20 113.3(3)
N10 C21 C25 124.2(4)
C20 C21 C25 122.5(3)
C21 N10 C28 126.2(4)
C21 N10 Ni03 116.5(3)
C28 N10 Ni03 116.7(3)
N13 C30 C31 112.3(3)
O2 N3 C3 118.5(3)
O2 N3 Ni1 126.3(2)
C3 N3 Ni1 114.9(3)
O5 N9 C20 119.7(3)
O5 N9 Ni03 125.7(2)
C20 N9 Ni03 114.5(3)
C16 C15 N7 112.6(3)
C32 C33 N15 114.0(4)
C23 N12 C29 129.2(4)
C23 N12 Ni03 118.0(3)
C29 N12 Ni03 112.9(3)
N7 C14 C13 111.3(3)
O4 N8 O3 117.1(4)
O4 N8 Ni1 123.2(3)
O3 N8 Ni1 119.7(3)
O8 N16 O7 115.6(4)
O8 N16 Ni03 125.7(3)
O7 N16 Ni03 118.6(3)
C36 N13 C30 110.9(3)
C36 N13 C35 112.8(4)
C30 N13 C35 111.2(3)
C36 N13 Zn01 112.4(3)
C30 N13 Zn01 102.3(3)
C35 N13 Zn01 106.6(2)
C11 C12 N6 112.2(3)
N5 C11 C12 110.9(3)
C2 N2 C9 127.8(3)
C2 N2 Ni1 116.5(3)
C9 N2 Ni1 115.6(3)
C4 N4 C10 125.2(3)
C4 N4 Ni1 116.8(3)
C10 N4 Ni1 117.2(3)
N1 O1 Zn1 115.6(2)
N1 C1 C2 112.8(3)
N1 C1 C5 122.5(4)
C2 C1 C5 124.7(3)
N2 C2 C1 112.8(3)
N2 C2 C6 125.6(4)
C1 C2 C6 121.6(4)
N3 C3 C4 111.6(3)
N3 C3 C7 121.9(4)
C4 C3 C7 126.4(3)
N4 C4 C3 113.8(3)
N4 C4 C8 122.7(4)
C3 C4 C8 123.4(3)
N2 C9 C10 108.2(3)
N4 C10 C9 107.2(3)
N8 O3 Zn1 120.2(3)
C18 N6 C13 111.0(3)
C18 N6 C12 110.8(3)
C13 N6 C12 111.8(3)
C18 N6 Zn1 111.9(3)
C13 N6 Zn1 102.7(3)
C12 N6 Zn1 108.3(2)
N6 C13 C14 112.6(3)
C15 C16 N5 112.0(4)
O6 N11 C22 119.3(3)
O6 N11 Ni03 125.8(2)
C22 N11 Ni03 114.8(3)
N11 C22 C26 122.5(4)
N11 C22 C23 111.7(3)
C26 C22 C23 125.8(3)
N12 C23 C22 112.8(3)
N12 C23 C27 125.8(4)
C22 C23 C27 121.3(4)
N10 C28 C29 108.4(3)
N12 C29 C28 108.1(3)
C31 N14 C37 112.2(3)
C31 N14 C32 112.9(3)
C37 N14 C32 107.6(3)
C31 N14 Zn01 108.8(3)
C37 N14 Zn01 113.0(3)
C32 N14 Zn01 102.0(2)
N14 C31 C30 112.4(3)
C33 C32 N14 111.5(3)
N15 C34 C35 111.0(3)
C34 C35 N13 112.2(3)

loop_
_geom_bond_atom_site_label_1
_geom_bond_atom_site_label_2
_geom_bond_distance
Zn01 O5 2.072(3)
Zn01 O6 2.092(3)
Zn01 O7 2.149(3)
Zn01 N13 2.180(4)
Zn01 N15 2.184(3)
Zn01 N14 2.186(3)
Zn1 O1 2.083(3)
Zn1 O2 2.086(3)
Zn1 O3 2.148(3)
Zn1 N5 2.179(4)
Zn1 N6 2.185(3)
Zn1 N7 2.194(3)
Ni03 N12 1.840(3)
Ni03 N10 1.843(3)
Ni03 N9 1.900(3)
Ni03 N11 1.908(3)
Ni03 N16 2.160(4)
Ni1 N2 1.846(3)
Ni1 N4 1.848(3)
Ni1 N1 1.883(3)
Ni1 N3 1.888(3)
Ni1 N8 2.209(4)
Cl1 O12 1.426(3)
Cl1 O10 1.430(3)
Cl1 O9 1.438(4)
Cl1 O11 1.441(4)
Cl06 O13 1.377(5)
Cl06 O16 1.382(5)
Cl06 O14 1.400(5)
Cl06 O15 1.464(5)
O6 N11 1.303(4)
N1 C1 1.319(5)
N1 O1 1.328(4)
O2 N3 1.319(4)
O7 N16 1.290(5)
N7 C19 1.468(6)
N7 C14 1.493(5)
N7 C15 1.513(5)
N15 C34 1.460(5)
N15 C38 1.489(5)
N15 C33 1.499(6)
N5 C11 1.472(5)
N5 C16 1.482(5)
N5 C17 1.500(6)
C20 N9 1.321(5)
C20 C21 1.452(6)
C20 C24 1.504(5)
O4 N8 1.237(5)
O5 N9 1.306(4)
C21 N10 1.310(5)
C21 C25 1.506(6)
N10 C28 1.457(5)
C30 N13 1.477(6)
C30 C31 1.554(6)
N3 C3 1.328(5)
C15 C16 1.474(7)
C33 C32 1.473(6)
N12 C23 1.276(5)
N12 C29 1.494(6)
C14 C13 1.538(6)
N8 O3 1.265(5)
N16 O8 1.232(5)
N13 C36 1.437(6)
N13 C35 1.513(6)
C12 C11 1.503(6)
C12 N6 1.508(6)
N2 C2 1.309(5)
N2 C9 1.461(6)
N4 C4 1.284(5)
N4 C10 1.489(5)
C1 C2 1.449(6)
C1 C5 1.502(6)
C2 C6 1.500(6)
C3 C4 1.456(5)
C3 C7 1.498(5)
C4 C8 1.506(5)
C9 C10 1.541(6)
N6 C18 1.474(5)
N6 C13 1.478(6)
N11 C22 1.312(5)
C22 C26 1.481(6)
C22 C23 1.493(6)
C23 C27 1.509(5)
C28 C29 1.508(6)
N14 C31 1.462(5)
N14 C37 1.474(6)
N14 C32 1.519(5)
C34 C35 1.511(6)
